data_4067942
loop_
_publ_author_name
'Brooner, Rachel E. M.'
'Widenhoefer, Ross A.'

_publ_section_title
;
 Synthesis and Structure of Dicationic, Bis(gold) \p-Alkene Complexes
 Containing a 2,2&#x2032;-Bis(phosphino)biphenyl Ligand
;
_journal_issue 2
_journal_name_full Organometallics
_journal_page_first 768
_journal_paper_doi 10.1021/om200948z
_journal_volume 31
_journal_year 2012
_chemical_formula_sum 'C37 H62 Au2 Cl2 F12 P2 Sb2'
_chemical_formula_weight 1505.14
_chemical_name_systematic
; 
 ? 
;
_space_group_IT_number 61
_symmetry_cell_setting orthorhombic
_symmetry_space_group_name_Hall '-P 2ac 2ab'
_symmetry_space_group_name_H-M 'P b c a'
_atom_sites_solution_hydrogens geom
_atom_sites_solution_primary direct
_atom_sites_solution_secondary difmap
_audit_creation_method SHELXL-97
_cell_angle_alpha 90.00
_cell_angle_beta 90.00
_cell_angle_gamma 90.00
_cell_formula_units_Z 8
_cell_length_a 13.7610(4)
_cell_length_b 17.2858(5)
_cell_length_c 39.9274(12)
_cell_measurement_reflns_used 9764
_cell_measurement_temperature 110
_cell_measurement_theta_max 23.02
_cell_measurement_theta_min 2.36
_cell_volume 9497.5(5)
_computing_cell_refinement SAINT
_computing_data_collection Apex2
_computing_data_reduction SAINT
_computing_molecular_graphics NRCVAX
_computing_publication_material cif2tables.py
_computing_structure_refinement XL
_computing_structure_solution SIR92
_diffrn_ambient_temperature 110
_diffrn_measured_fraction_theta_full 0.997
_diffrn_measured_fraction_theta_max 0.997
_diffrn_measurement_device_type 'Bruker-Nonius Kappa Axis X8 Apex2'
_diffrn_measurement_method 'omega and phi scans'
_diffrn_radiation_monochromator graphite
_diffrn_radiation_source 'fine-focus sealed tube'
_diffrn_radiation_type MoK\a
_diffrn_radiation_wavelength 0.71073
_diffrn_reflns_av_R_equivalents 0.0682
_diffrn_reflns_av_sigmaI/netI 0.0553
_diffrn_reflns_limit_h_max 18
_diffrn_reflns_limit_h_min -18
_diffrn_reflns_limit_k_max 23
_diffrn_reflns_limit_k_min -23
_diffrn_reflns_limit_l_max 53
_diffrn_reflns_limit_l_min -53
_diffrn_reflns_number 154134
_diffrn_reflns_theta_full 28.75
_diffrn_reflns_theta_max 28.75
_diffrn_reflns_theta_min 2.36
_exptl_absorpt_coefficient_mu 7.539
_exptl_absorpt_correction_T_max 0.7575
_exptl_absorpt_correction_T_min 0.3504
_exptl_absorpt_correction_type multi-scan
_exptl_absorpt_process_details SADABS
_exptl_crystal_colour colourless
_exptl_crystal_density_diffrn 2.105
_exptl_crystal_density_method 'not measured'
_exptl_crystal_description prism
_exptl_crystal_F_000 5728
_exptl_crystal_size_max 0.18
_exptl_crystal_size_mid 0.08
_exptl_crystal_size_min 0.04
_refine_diff_density_max 3.702
_refine_diff_density_min -3.174
_refine_diff_density_rms 0.228
_refine_ls_extinction_method none
_refine_ls_goodness_of_fit_ref 1.085
_refine_ls_hydrogen_treatment constr
_refine_ls_matrix_type full
_refine_ls_number_parameters 514
_refine_ls_number_reflns 12303
_refine_ls_number_restraints 1
_refine_ls_restrained_S_all 1.086
_refine_ls_R_factor_all 0.0918
_refine_ls_R_factor_gt 0.0529
_refine_ls_shift/su_max 0.002
_refine_ls_shift/su_mean 0.000
_refine_ls_structure_factor_coef Fsqd
_refine_ls_weighting_details 'calc w=1/[\s^2^(Fo^2^)+(0.0682P)^2^+30.5446P] where P=(Fo^2^+2Fc^2^)/3'
_refine_ls_weighting_scheme calc
_refine_ls_wR_factor_gt 0.1268
_refine_ls_wR_factor_ref 0.1453
_reflns_number_gt 8125
_reflns_number_total 12303
_reflns_threshold_expression >2sigma(I)
_cod_data_source_file om200948z_si_002.cif
_cod_data_source_block x11043
_cod_original_sg_symbol_H-M 'P bca'
_cod_database_code 4067942

loop_
_symmetry_equiv_pos_as_xyz
'x, y, z'
'-x+1/2, -y, z+1/2'
'x+1/2, -y+1/2, -z'
'-x, y+1/2, -z+1/2'
'-x, -y, -z'
'x-1/2, y, -z-1/2'
'-x-1/2, y-1/2, z'
'x, -y-1/2, z-1/2'

loop_
_atom_site_label
_atom_site_type_symbol
_atom_site_fract_x
_atom_site_fract_y
_atom_site_fract_z
_atom_site_U_iso_or_equiv
_atom_site_adp_type
_atom_site_occupancy
_atom_site_symmetry_multiplicity
_atom_site_calc_flag
_atom_site_refinement_flags
Au1 Au 0.94343(2) 0.142755(19) 0.643320(8) 0.02915(10) Uani 1 1 d .
Au2 Au 0.55206(2) 0.124663(18) 0.618905(8) 0.02985(10) Uani 1 1 d .
P1 P 0.90380(14) 0.12229(11) 0.58863(5) 0.0226(4) Uani 1 1 d .
P2 P 0.60968(14) 0.17679(11) 0.66757(5) 0.0244(4) Uani 1 1 d .
C1 C 0.9885(7) 0.1665(8) 0.6943(2) 0.058(3) Uani 1 1 d .
H1A H 1.0159 0.2188 0.6980 0.070 Uiso 1 1 calc R
H1B H 0.9403 0.1526 0.7117 0.070 Uiso 1 1 calc R
C2 C 1.0495(7) 0.1155(6) 0.6880(3) 0.050(3) Uani 1 1 d D
C3 C 1.0186(11) 0.0316(6) 0.6994(3) 0.120(7) Uani 1 1 d D
H3A H 1.0704 -0.0051 0.6939 0.179 Uiso 1 1 calc R
H3B H 0.9587 0.0166 0.6878 0.179 Uiso 1 1 calc R
H3C H 1.0073 0.0312 0.7237 0.179 Uiso 1 1 calc R
C4 C 1.1526(9) 0.1405(13) 0.6747(4) 0.162(11) Uani 1 1 d .
H4A H 1.1927 0.0944 0.6711 0.243 Uiso 1 1 calc R
H4B H 1.1841 0.1742 0.6912 0.243 Uiso 1 1 calc R
H4C H 1.1452 0.1685 0.6535 0.243 Uiso 1 1 calc R
C5 C 0.4914(7) 0.0818(6) 0.5717(2) 0.046(2) Uani 1 1 d .
H5A H 0.4542 0.1203 0.5586 0.055 Uiso 1 1 calc R
H5B H 0.5371 0.0518 0.5576 0.055 Uiso 1 1 calc R
C6 C 0.4389(7) 0.0398(5) 0.5933(3) 0.044(2) Uani 1 1 d .
C7 C 0.3402(6) 0.0633(6) 0.6059(3) 0.053(3) Uani 1 1 d .
H7A H 0.3157 0.0238 0.6213 0.080 Uiso 1 1 calc R
H7B H 0.2954 0.0684 0.5869 0.080 Uiso 1 1 calc R
H7C H 0.3451 0.1129 0.6176 0.080 Uiso 1 1 calc R
C8 C 0.4696(7) -0.0418(6) 0.6027(3) 0.052(3) Uani 1 1 d .
H8A H 0.4228 -0.0635 0.6186 0.078 Uiso 1 1 calc R
H8B H 0.5342 -0.0404 0.6130 0.078 Uiso 1 1 calc R
H8C H 0.4715 -0.0741 0.5825 0.078 Uiso 1 1 calc R
C9 C 0.8777(5) 0.0165(4) 0.5813(2) 0.0280(18) Uani 1 1 d .
C10 C 0.9061(6) -0.0140(5) 0.5466(2) 0.036(2) Uani 1 1 d .
H10A H 0.8704 0.0147 0.5294 0.054 Uiso 1 1 calc R
H10B H 0.8899 -0.0691 0.5450 0.054 Uiso 1 1 calc R
H10C H 0.9761 -0.0070 0.5432 0.054 Uiso 1 1 calc R
C11 C 0.7682(6) 0.0033(5) 0.5860(2) 0.0354(19) Uani 1 1 d .
H11A H 0.7325 0.0321 0.5688 0.053 Uiso 1 1 calc R
H11B H 0.7484 0.0215 0.6082 0.053 Uiso 1 1 calc R
H11C H 0.7537 -0.0520 0.5838 0.053 Uiso 1 1 calc R
C12 C 0.9329(7) -0.0288(5) 0.6078(2) 0.044(2) Uani 1 1 d .
H12A H 1.0029 -0.0204 0.6049 0.066 Uiso 1 1 calc R
H12B H 0.9184 -0.0840 0.6054 0.066 Uiso 1 1 calc R
H12C H 0.9131 -0.0112 0.6301 0.066 Uiso 1 1 calc R
C13 C 1.0109(5) 0.1575(5) 0.5641(2) 0.0317(19) Uani 1 1 d .
C14 C 1.1000(6) 0.1092(6) 0.5739(2) 0.043(2) Uani 1 1 d .
H14A H 1.0894 0.0552 0.5674 0.065 Uiso 1 1 calc R
H14B H 1.1098 0.1122 0.5982 0.065 Uiso 1 1 calc R
H14C H 1.1576 0.1293 0.5624 0.065 Uiso 1 1 calc R
C15 C 1.0295(6) 0.2414(5) 0.5746(2) 0.038(2) Uani 1 1 d .
H15A H 0.9732 0.2732 0.5686 0.057 Uiso 1 1 calc R
H15B H 1.0874 0.2609 0.5630 0.057 Uiso 1 1 calc R
H15C H 1.0399 0.2437 0.5989 0.057 Uiso 1 1 calc R
C16 C 0.9993(7) 0.1581(5) 0.5254(2) 0.039(2) Uani 1 1 d .
H16A H 0.9873 0.1053 0.5174 0.059 Uiso 1 1 calc R
H16B H 1.0589 0.1781 0.5151 0.059 Uiso 1 1 calc R
H16C H 0.9444 0.1912 0.5192 0.059 Uiso 1 1 calc R
C17 C 0.7963(5) 0.1762(4) 0.57575(19) 0.0233(16) Uani 1 1 d .
C18 C 0.7633(6) 0.1655(4) 0.54219(19) 0.0276(17) Uani 1 1 d .
H18 H 0.8009 0.1340 0.5276 0.033 Uiso 1 1 calc R
C19 C 0.6809(6) 0.1982(5) 0.5301(2) 0.0307(18) Uani 1 1 d .
H19 H 0.6623 0.1902 0.5074 0.037 Uiso 1 1 calc R
C20 C 0.6247(6) 0.2428(4) 0.5507(2) 0.0278(17) Uani 1 1 d .
H20 H 0.5663 0.2655 0.5427 0.033 Uiso 1 1 calc R
C21 C 0.6546(5) 0.2543(4) 0.5839(2) 0.0281(18) Uani 1 1 d .
H21 H 0.6156 0.2857 0.5981 0.034 Uiso 1 1 calc R
C22 C 0.7382(5) 0.2222(4) 0.59686(17) 0.0193(14) Uani 1 1 d .
C23 C 0.7670(5) 0.2507(4) 0.63144(19) 0.0237(16) Uani 1 1 d .
C24 C 0.7168(5) 0.2392(4) 0.6615(2) 0.0250(17) Uani 1 1 d .
C25 C 0.7484(6) 0.2792(5) 0.6903(2) 0.0316(18) Uani 1 1 d .
H25 H 0.7139 0.2726 0.7108 0.038 Uiso 1 1 calc R
C26 C 0.8281(5) 0.3278(4) 0.6897(2) 0.0309(18) Uani 1 1 d .
H26 H 0.8488 0.3533 0.7095 0.037 Uiso 1 1 calc R
C27 C 0.8764(6) 0.3388(4) 0.6607(2) 0.0304(19) Uani 1 1 d .
H27 H 0.9314 0.3720 0.6601 0.036 Uiso 1 1 calc R
C28 C 0.8460(5) 0.3017(4) 0.6316(2) 0.0274(17) Uani 1 1 d .
H28 H 0.8798 0.3112 0.6113 0.033 Uiso 1 1 calc R
C29 C 0.6462(6) 0.0973(4) 0.6964(2) 0.0285(17) Uani 1 1 d .
C30 C 0.5564(5) 0.0489(5) 0.7058(2) 0.0315(18) Uani 1 1 d .
H30A H 0.5231 0.0322 0.6854 0.047 Uiso 1 1 calc R
H30B H 0.5121 0.0802 0.7194 0.047 Uiso 1 1 calc R
H30C H 0.5769 0.0033 0.7186 0.047 Uiso 1 1 calc R
C31 C 0.7183(6) 0.0454(5) 0.6768(2) 0.0353(19) Uani 1 1 d .
H31A H 0.7757 0.0757 0.6706 0.053 Uiso 1 1 calc R
H31B H 0.6867 0.0259 0.6565 0.053 Uiso 1 1 calc R
H31C H 0.7381 0.0017 0.6908 0.053 Uiso 1 1 calc R
C32 C 0.6974(6) 0.1233(5) 0.7288(2) 0.036(2) Uani 1 1 d .
H32A H 0.7549 0.1541 0.7232 0.054 Uiso 1 1 calc R
H32B H 0.7172 0.0776 0.7417 0.054 Uiso 1 1 calc R
H32C H 0.6527 0.1546 0.7423 0.054 Uiso 1 1 calc R
C33 C 0.5079(6) 0.2404(5) 0.6850(2) 0.0323(19) Uani 1 1 d .
C34 C 0.5108(6) 0.2530(5) 0.7228(2) 0.038(2) Uani 1 1 d .
H34A H 0.5068 0.2030 0.7342 0.056 Uiso 1 1 calc R
H34B H 0.4558 0.2855 0.7295 0.056 Uiso 1 1 calc R
H34C H 0.5718 0.2788 0.7289 0.056 Uiso 1 1 calc R
C35 C 0.4102(5) 0.2030(5) 0.6756(2) 0.035(2) Uani 1 1 d .
H35A H 0.4077 0.1947 0.6513 0.052 Uiso 1 1 calc R
H35B H 0.3569 0.2372 0.6823 0.052 Uiso 1 1 calc R
H35C H 0.4037 0.1532 0.6871 0.052 Uiso 1 1 calc R
C36 C 0.5150(6) 0.3189(5) 0.6671(2) 0.042(2) Uani 1 1 d .
H36A H 0.5132 0.3109 0.6428 0.063 Uiso 1 1 calc R
H36B H 0.5761 0.3444 0.6732 0.063 Uiso 1 1 calc R
H36C H 0.4602 0.3516 0.6738 0.063 Uiso 1 1 calc R
Sb1 Sb 0.31760(4) 0.33023(3) 0.572203(16) 0.03673(16) Uani 1 1 d .
F1 F 0.2003(4) 0.3665(3) 0.55449(16) 0.0549(15) Uani 1 1 d .
F2 F 0.3265(4) 0.4156(3) 0.60020(15) 0.0606(16) Uani 1 1 d .
F3 F 0.2520(4) 0.2735(3) 0.60437(13) 0.0638(16) Uani 1 1 d .
F4 F 0.4356(4) 0.2916(5) 0.58836(19) 0.087(2) Uani 1 1 d .
F5 F 0.3089(5) 0.2462(4) 0.54298(18) 0.094(3) Uani 1 1 d .
F6 F 0.3836(5) 0.3850(5) 0.53909(17) 0.087(2) Uani 1 1 d .
Sb2 Sb 0.19303(5) 0.40388(4) 0.713337(19) 0.0504(2) Uani 1 1 d .
F7 F 0.2102(4) 0.3012(3) 0.72623(14) 0.0589(16) Uani 1 1 d .
F8 F 0.1778(5) 0.5088(4) 0.7025(2) 0.101(3) Uani 1 1 d .
F9 F 0.0763(7) 0.3821(5) 0.6973(4) 0.201(7) Uani 1 1 d .
F10 F 0.2675(8) 0.3905(5) 0.6771(2) 0.133(4) Uani 1 1 d .
F11 F 0.3117(6) 0.4308(5) 0.7367(3) 0.126(4) Uani 1 1 d .
F12 F 0.1413(10) 0.4236(5) 0.7558(2) 0.152(4) Uani 1 1 d .
C1X C 0.1640(10) 0.6044(6) 0.4951(3) 0.075(4) Uani 1 1 d .
H1X1 H 0.1721 0.6460 0.5119 0.090 Uiso 1 1 calc R
H1X2 H 0.2091 0.6151 0.4764 0.090 Uiso 1 1 calc R
Cl1X Cl 0.1966(2) 0.51414(18) 0.51387(7) 0.0721(9) Uani 1 1 d .
Cl2X Cl 0.0519(4) 0.6066(2) 0.48085(10) 0.1104(15) Uani 1 1 d .

loop_
_atom_site_aniso_label
_atom_site_aniso_U_11
_atom_site_aniso_U_22
_atom_site_aniso_U_33
_atom_site_aniso_U_23
_atom_site_aniso_U_13
_atom_site_aniso_U_12
Au1 0.02343(16) 0.04051(18) 0.02352(18) -0.00092(13) -0.00411(13) 0.00539(12)
Au2 0.02798(17) 0.03248(17) 0.02908(19) -0.00392(13) -0.00074(13) -0.00570(12)
P1 0.0187(9) 0.0268(9) 0.0224(11) -0.0005(8) 0.0000(8) 0.0020(7)
P2 0.0225(10) 0.0262(10) 0.0245(11) -0.0006(8) 0.0030(8) -0.0038(8)
C1 0.035(5) 0.115(10) 0.025(5) 0.002(6) -0.008(4) 0.025(6)
C2 0.049(6) 0.062(7) 0.041(6) 0.001(5) -0.015(5) 0.001(5)
C3 0.177(16) 0.101(11) 0.081(10) -0.046(9) -0.094(11) 0.056(11)
C4 0.025(7) 0.40(3) 0.057(9) 0.025(14) 0.008(6) 0.034(11)
C5 0.056(6) 0.050(6) 0.031(5) -0.017(4) 0.002(5) -0.021(5)
C6 0.044(5) 0.034(5) 0.052(6) -0.002(4) -0.011(5) -0.006(4)
C7 0.030(5) 0.054(6) 0.076(8) -0.017(5) -0.008(5) 0.006(4)
C8 0.045(6) 0.047(6) 0.065(7) 0.000(5) -0.017(5) 0.006(5)
C9 0.028(4) 0.023(4) 0.034(5) 0.002(3) -0.006(4) -0.001(3)
C10 0.028(4) 0.038(5) 0.041(5) -0.013(4) -0.001(4) 0.009(4)
C11 0.035(4) 0.033(4) 0.038(5) 0.000(4) -0.003(4) -0.004(4)
C12 0.051(6) 0.025(4) 0.056(6) 0.000(4) -0.008(5) 0.010(4)
C13 0.017(4) 0.040(5) 0.038(5) -0.002(4) 0.005(4) -0.004(3)
C14 0.019(4) 0.065(6) 0.047(6) 0.003(5) 0.005(4) 0.002(4)
C15 0.024(4) 0.050(5) 0.041(6) 0.007(4) 0.004(4) -0.005(4)
C16 0.036(5) 0.054(5) 0.027(5) 0.005(4) 0.017(4) -0.003(4)
C17 0.019(4) 0.023(4) 0.027(4) 0.006(3) -0.002(3) -0.004(3)
C18 0.025(4) 0.032(4) 0.026(5) 0.003(3) 0.002(3) 0.006(3)
C19 0.029(4) 0.038(4) 0.025(5) 0.003(4) -0.006(4) 0.002(3)
C20 0.029(4) 0.031(4) 0.024(5) 0.009(3) -0.004(3) 0.005(3)
C21 0.021(4) 0.028(4) 0.035(5) 0.004(3) 0.007(3) 0.002(3)
C22 0.016(3) 0.021(3) 0.021(4) 0.004(3) -0.002(3) -0.006(3)
C23 0.020(4) 0.023(4) 0.027(4) 0.004(3) -0.002(3) 0.003(3)
C24 0.019(4) 0.025(4) 0.031(5) 0.006(3) 0.005(3) -0.001(3)
C25 0.033(4) 0.036(4) 0.025(4) -0.004(3) 0.001(4) -0.008(3)
C26 0.026(4) 0.035(4) 0.032(5) -0.009(4) 0.001(4) -0.008(3)
C27 0.026(4) 0.024(4) 0.041(6) -0.006(4) 0.007(4) -0.004(3)
C28 0.024(4) 0.028(4) 0.031(5) 0.005(3) 0.001(3) -0.003(3)
C29 0.029(4) 0.028(4) 0.028(5) 0.008(3) 0.001(3) -0.008(3)
C30 0.025(4) 0.040(4) 0.030(5) 0.002(4) 0.010(3) -0.005(3)
C31 0.032(4) 0.034(4) 0.040(5) 0.007(4) 0.010(4) -0.002(4)
C32 0.037(5) 0.040(5) 0.032(5) 0.004(4) 0.000(4) -0.009(4)
C33 0.026(4) 0.036(4) 0.036(5) -0.008(4) 0.009(4) -0.003(3)
C34 0.039(5) 0.047(5) 0.027(5) -0.004(4) 0.006(4) -0.001(4)
C35 0.020(4) 0.044(5) 0.040(5) -0.005(4) 0.004(4) 0.004(3)
C36 0.031(5) 0.040(5) 0.056(7) 0.003(4) 0.004(4) 0.012(4)
Sb1 0.0219(3) 0.0437(3) 0.0446(4) -0.0131(3) -0.0026(3) 0.0025(2)
F1 0.036(3) 0.054(3) 0.075(4) 0.021(3) -0.012(3) 0.002(2)
F2 0.069(4) 0.053(3) 0.060(4) -0.025(3) 0.005(3) -0.007(3)
F3 0.067(4) 0.066(4) 0.059(4) 0.023(3) -0.019(3) -0.017(3)
F4 0.034(3) 0.122(6) 0.104(6) -0.039(5) -0.024(3) 0.035(3)
F5 0.121(6) 0.078(5) 0.084(5) -0.050(4) -0.028(4) 0.021(4)
F6 0.053(4) 0.142(7) 0.068(5) -0.008(4) 0.025(4) -0.031(4)
Sb2 0.0381(4) 0.0546(4) 0.0584(5) 0.0178(3) 0.0081(3) 0.0151(3)
F7 0.068(4) 0.049(3) 0.059(4) 0.007(3) 0.010(3) 0.017(3)
F8 0.073(5) 0.067(4) 0.163(8) 0.052(5) 0.009(5) 0.018(4)
F9 0.113(7) 0.085(6) 0.40(2) 0.026(9) -0.179(11) -0.010(5)
F10 0.181(10) 0.113(7) 0.105(6) 0.024(5) 0.076(7) 0.033(7)
F11 0.129(7) 0.089(6) 0.159(9) 0.017(6) -0.089(6) -0.012(5)
F12 0.267(13) 0.078(5) 0.112(8) -0.005(5) 0.056(8) 0.037(8)
C1X 0.121(11) 0.050(6) 0.055(8) -0.030(6) 0.000(7) -0.003(7)
Cl1X 0.089(2) 0.0707(18) 0.0570(19) 0.0004(15) 0.0172(16) 0.0230(16)
Cl2X 0.165(4) 0.088(3) 0.078(3) 0.000(2) -0.038(3) 0.034(3)

loop_
_atom_type_symbol
_atom_type_description
_atom_type_scat_dispersion_real
_atom_type_scat_dispersion_imag
_atom_type_scat_source
C C 0.0033 0.0016 'International Tables Vol C Tables 4.2.6.8 and 6.1.1.4'
H H 0.0000 0.0000 'International Tables Vol C Tables 4.2.6.8 and 6.1.1.4'
Au Au -2.0133 8.8022 'International Tables Vol C Tables 4.2.6.8 and 6.1.1.4'
Cl Cl 0.1484 0.1585 'International Tables Vol C Tables 4.2.6.8 and 6.1.1.4'
F F 0.0171 0.0103 'International Tables Vol C Tables 4.2.6.8 and 6.1.1.4'
P P 0.1023 0.0942 'International Tables Vol C Tables 4.2.6.8 and 6.1.1.4'
Sb Sb -0.5866 1.5461 'International Tables Vol C Tables 4.2.6.8 and 6.1.1.4'

loop_
_geom_angle_atom_site_label_1
_geom_angle_atom_site_label_2
_geom_angle_atom_site_label_3
_geom_angle
C1 Au1 P1 176.5(3)
C1 Au1 C2 31.6(3)
P1 Au1 C2 147.6(3)
C5 Au2 P2 176.2(3)
C5 Au2 C6 33.8(3)
P2 Au2 C6 147.1(3)
C17 P1 C13 109.0(4)
C17 P1 C9 107.3(3)
C13 P1 C9 112.6(4)
C17 P1 Au1 112.7(3)
C13 P1 Au1 105.2(3)
C9 P1 Au1 110.1(3)
C24 P2 C29 107.3(3)
C24 P2 C33 107.3(3)
C29 P2 C33 113.4(4)
C24 P2 Au2 113.4(3)
C29 P2 Au2 109.2(3)
C33 P2 Au2 106.4(3)
C2 C1 Au1 82.4(7)
C2 C1 H1A 114.9
Au1 C1 H1A 114.9
C2 C1 H1B 114.9
Au1 C1 H1B 114.9
H1A C1 H1B 112.0
C1 C2 C4 118.8(13)
C1 C2 C3 114.3(11)
C4 C2 C3 126.3(12)
C1 C2 Au1 66.0(6)
C4 C2 Au1 104.3(7)
C3 C2 Au1 103.6(6)
C2 C3 H3A 109.5
C2 C3 H3B 109.5
H3A C3 H3B 109.5
C2 C3 H3C 109.5
H3A C3 H3C 109.5
H3B C3 H3C 109.5
C2 C4 H4A 109.5
C2 C4 H4B 109.5
H4A C4 H4B 109.5
C2 C4 H4C 109.5
H4A C4 H4C 109.5
H4B C4 H4C 109.5
C6 C5 Au2 80.5(6)
C6 C5 H5A 115.2
Au2 C5 H5A 115.2
C6 C5 H5B 115.2
Au2 C5 H5B 115.2
H5A C5 H5B 112.2
C5 C6 C7 123.9(9)
C5 C6 C8 120.8(9)
C7 C6 C8 114.7(9)
C5 C6 Au2 65.7(5)
C7 C6 Au2 106.4(6)
C8 C6 Au2 106.5(6)
C6 C7 H7A 109.5
C6 C7 H7B 109.5
H7A C7 H7B 109.5
C6 C7 H7C 109.5
H7A C7 H7C 109.5
H7B C7 H7C 109.5
C6 C8 H8A 109.5
C6 C8 H8B 109.5
H8A C8 H8B 109.5
C6 C8 H8C 109.5
H8A C8 H8C 109.5
H8B C8 H8C 109.5
C12 C9 C10 109.0(7)
C12 C9 C11 109.4(7)
C10 C9 C11 107.9(6)
C12 C9 P1 107.3(5)
C10 C9 P1 115.1(6)
C11 C9 P1 108.2(5)
C9 C10 H10A 109.5
C9 C10 H10B 109.5
H10A C10 H10B 109.5
C9 C10 H10C 109.5
H10A C10 H10C 109.5
H10B C10 H10C 109.5
C9 C11 H11A 109.5
C9 C11 H11B 109.5
H11A C11 H11B 109.5
C9 C11 H11C 109.5
H11A C11 H11C 109.5
H11B C11 H11C 109.5
C9 C12 H12A 109.5
C9 C12 H12B 109.5
H12A C12 H12B 109.5
C9 C12 H12C 109.5
H12A C12 H12C 109.5
H12B C12 H12C 109.5
C15 C13 C14 108.2(7)
C15 C13 C16 106.4(7)
C14 C13 C16 109.8(7)
C15 C13 P1 107.3(6)
C14 C13 P1 108.6(6)
C16 C13 P1 116.2(6)
C13 C14 H14A 109.5
C13 C14 H14B 109.5
H14A C14 H14B 109.5
C13 C14 H14C 109.5
H14A C14 H14C 109.5
H14B C14 H14C 109.5
C13 C15 H15A 109.5
C13 C15 H15B 109.5
H15A C15 H15B 109.5
C13 C15 H15C 109.5
H15A C15 H15C 109.5
H15B C15 H15C 109.5
C13 C16 H16A 109.5
C13 C16 H16B 109.5
H16A C16 H16B 109.5
C13 C16 H16C 109.5
H16A C16 H16C 109.5
H16B C16 H16C 109.5
C22 C17 C18 117.0(6)
C22 C17 P1 125.5(6)
C18 C17 P1 117.2(6)
C19 C18 C17 123.2(7)
C19 C18 H18 118.4
C17 C18 H18 118.4
C18 C19 C20 119.4(8)
C18 C19 H19 120.3
C20 C19 H19 120.3
C19 C20 C21 119.0(7)
C19 C20 H20 120.5
C21 C20 H20 120.5
C22 C21 C20 122.9(7)
C22 C21 H21 118.5
C20 C21 H21 118.5
C21 C22 C17 118.5(7)
C21 C22 C23 115.4(6)
C17 C22 C23 125.4(6)
C24 C23 C28 118.0(7)
C24 C23 C22 127.3(7)
C28 C23 C22 114.2(6)
C23 C24 C25 118.6(7)
C23 C24 P2 126.2(6)
C25 C24 P2 115.3(6)
C26 C25 C24 121.8(7)
C26 C25 H25 119.1
C24 C25 H25 119.1
C27 C26 C25 119.5(8)
C27 C26 H26 120.2
C25 C26 H26 120.2
C26 C27 C28 120.2(7)
C26 C27 H27 119.9
C28 C27 H27 119.9
C27 C28 C23 121.9(7)
C27 C28 H28 119.1
C23 C28 H28 119.1
C32 C29 C30 108.7(7)
C32 C29 C31 107.5(7)
C30 C29 C31 108.7(6)
C32 C29 P2 115.4(5)
C30 C29 P2 109.6(5)
C31 C29 P2 106.7(5)
C29 C30 H30A 109.5
C29 C30 H30B 109.5
H30A C30 H30B 109.5
C29 C30 H30C 109.5
H30A C30 H30C 109.5
H30B C30 H30C 109.5
C29 C31 H31A 109.5
C29 C31 H31B 109.5
H31A C31 H31B 109.5
C29 C31 H31C 109.5
H31A C31 H31C 109.5
H31B C31 H31C 109.5
C29 C32 H32A 109.5
C29 C32 H32B 109.5
H32A C32 H32B 109.5
C29 C32 H32C 109.5
H32A C32 H32C 109.5
H32B C32 H32C 109.5
C34 C33 C36 109.4(7)
C34 C33 C35 108.9(7)
C36 C33 C35 108.2(7)
C34 C33 P2 115.1(6)
C36 C33 P2 107.0(5)
C35 C33 P2 108.1(5)
C33 C34 H34A 109.5
C33 C34 H34B 109.5
H34A C34 H34B 109.5
C33 C34 H34C 109.5
H34A C34 H34C 109.5
H34B C34 H34C 109.5
C33 C35 H35A 109.5
C33 C35 H35B 109.5
H35A C35 H35B 109.5
C33 C35 H35C 109.5
H35A C35 H35C 109.5
H35B C35 H35C 109.5
C33 C36 H36A 109.5
C33 C36 H36B 109.5
H36A C36 H36B 109.5
C33 C36 H36C 109.5
H36A C36 H36C 109.5
H36B C36 H36C 109.5
F3 Sb1 F2 92.0(3)
F3 Sb1 F6 178.5(3)
F2 Sb1 F6 89.5(3)
F3 Sb1 F5 89.4(3)
F2 Sb1 F5 178.4(3)
F6 Sb1 F5 89.0(4)
F3 Sb1 F1 91.1(3)
F2 Sb1 F1 91.0(3)
F6 Sb1 F1 89.0(3)
F5 Sb1 F1 88.2(3)
F3 Sb1 F4 89.7(3)
F2 Sb1 F4 91.1(3)
F6 Sb1 F4 90.2(4)
F5 Sb1 F4 89.6(3)
F1 Sb1 F4 177.7(3)
F9 Sb2 F10 101.6(7)
F9 Sb2 F7 90.7(4)
F10 Sb2 F7 91.6(3)
F9 Sb2 F12 91.2(7)
F10 Sb2 F12 167.3(6)
F7 Sb2 F12 88.3(3)
F9 Sb2 F8 91.2(4)
F10 Sb2 F8 90.2(4)
F7 Sb2 F8 177.1(3)
F12 Sb2 F8 89.4(4)
F9 Sb2 F11 172.0(7)
F10 Sb2 F11 86.4(5)
F7 Sb2 F11 89.4(3)
F12 Sb2 F11 80.8(5)
F8 Sb2 F11 88.4(3)
Cl2X C1X Cl1X 113.7(7)
Cl2X C1X H1X1 108.8
Cl1X C1X H1X1 108.8
Cl2X C1X H1X2 108.8
Cl1X C1X H1X2 108.8
H1X1 C1X H1X2 107.7

loop_
_geom_bond_atom_site_label_1
_geom_bond_atom_site_label_2
_geom_bond_distance
Au1 C1 2.168(10)
Au1 P1 2.278(2)
Au1 C2 2.353(10)
Au2 C5 2.191(9)
Au2 P2 2.284(2)
Au2 C6 2.371(9)
P1 C17 1.822(7)
P1 C13 1.871(8)
P1 C9 1.886(7)
P2 C24 1.843(7)
P2 C29 1.862(8)
P2 C33 1.911(8)
C1 C2 1.243(14)
C1 H1A 0.9900
C1 H1B 0.9900
C2 C4 1.576(17)
C2 C3 1.579(9)
C3 H3A 0.9800
C3 H3B 0.9800
C3 H3C 0.9800
C4 H4A 0.9800
C4 H4B 0.9800
C4 H4C 0.9800
C5 C6 1.338(13)
C5 H5A 0.9900
C5 H5B 0.9900
C6 C7 1.504(13)
C6 C8 1.520(13)
C7 H7A 0.9800
C7 H7B 0.9800
C7 H7C 0.9800
C8 H8A 0.9800
C8 H8B 0.9800
C8 H8C 0.9800
C9 C12 1.518(11)
C9 C10 1.535(11)
C9 C11 1.535(11)
C10 H10A 0.9800
C10 H10B 0.9800
C10 H10C 0.9800
C11 H11A 0.9800
C11 H11B 0.9800
C11 H11C 0.9800
C12 H12A 0.9800
C12 H12B 0.9800
C12 H12C 0.9800
C13 C15 1.531(12)
C13 C14 1.533(12)
C13 C16 1.555(12)
C14 H14A 0.9800
C14 H14B 0.9800
C14 H14C 0.9800
C15 H15A 0.9800
C15 H15B 0.9800
C15 H15C 0.9800
C16 H16A 0.9800
C16 H16B 0.9800
C16 H16C 0.9800
C17 C22 1.408(10)
C17 C18 1.427(10)
C18 C19 1.357(10)
C18 H18 0.9500
C19 C20 1.369(11)
C19 H19 0.9500
C20 C21 1.400(11)
C20 H20 0.9500
C21 C22 1.378(10)
C21 H21 0.9500
C22 C23 1.518(10)
C23 C24 1.399(10)
C23 C28 1.400(10)
C24 C25 1.412(11)
C25 C26 1.382(10)
C25 H25 0.9500
C26 C27 1.349(11)
C26 H26 0.9500
C27 C28 1.390(11)
C27 H27 0.9500
C28 H28 0.9500
C29 C32 1.540(12)
C29 C30 1.540(10)
C29 C31 1.551(11)
C30 H30A 0.9800
C30 H30B 0.9800
C30 H30C 0.9800
C31 H31A 0.9800
C31 H31B 0.9800
C31 H31C 0.9800
C32 H32A 0.9800
C32 H32B 0.9800
C32 H32C 0.9800
C33 C34 1.525(12)
C33 C36 1.538(12)
C33 C35 1.539(11)
C34 H34A 0.9800
C34 H34B 0.9800
C34 H34C 0.9800
C35 H35A 0.9800
C35 H35B 0.9800
C35 H35C 0.9800
C36 H36A 0.9800
C36 H36B 0.9800
C36 H36C 0.9800
Sb1 F3 1.851(5)
Sb1 F2 1.855(5)
Sb1 F6 1.862(7)
Sb1 F5 1.867(6)
Sb1 F1 1.870(5)
Sb1 F4 1.871(6)
Sb2 F9 1.769(8)
Sb2 F10 1.788(8)
Sb2 F7 1.863(5)
Sb2 F12 1.870(9)
Sb2 F8 1.876(7)
Sb2 F11 1.939(7)
C1X Cl2X 1.645(14)
C1X Cl1X 1.787(12)
C1X H1X1 0.9900
C1X H1X2 0.9900

loop_
_geom_torsion_atom_site_label_1
_geom_torsion_atom_site_label_2
_geom_torsion_atom_site_label_3
_geom_torsion_atom_site_label_4
_geom_torsion
C1 Au1 P1 C17 -106(5)
C2 Au1 P1 C17 -179.9(5)
C1 Au1 P1 C13 12(5)
C2 Au1 P1 C13 -61.3(5)
C1 Au1 P1 C9 134(5)
C2 Au1 P1 C9 60.3(5)
C5 Au2 P2 C24 -84(4)
C6 Au2 P2 C24 175.5(5)
C5 Au2 P2 C29 157(4)
C6 Au2 P2 C29 55.9(5)
C5 Au2 P2 C33 34(4)
C6 Au2 P2 C33 -66.8(5)
P1 Au1 C1 C2 -79(5)
Au1 C1 C2 C4 93.7(10)
Au1 C1 C2 C3 -94.7(8)
P1 Au1 C2 C1 173.6(7)
C1 Au1 C2 C4 -115.5(13)
P1 Au1 C2 C4 58.1(11)
C1 Au1 C2 C3 110.8(11)
P1 Au1 C2 C3 -75.6(9)
P2 Au2 C5 C6 -106(4)
Au2 C5 C6 C7 93.9(9)
Au2 C5 C6 C8 -95.4(8)
P2 Au2 C6 C5 173.3(5)
C5 Au2 C6 C7 -120.3(10)
P2 Au2 C6 C7 53.0(8)
C5 Au2 C6 C8 116.9(10)
P2 Au2 C6 C8 -69.8(8)
C17 P1 C9 C12 -148.5(6)
C13 P1 C9 C12 91.5(6)
Au1 P1 C9 C12 -25.6(6)
C17 P1 C9 C10 90.0(6)
C13 P1 C9 C10 -29.9(7)
Au1 P1 C9 C10 -147.0(5)
C17 P1 C9 C11 -30.7(6)
C13 P1 C9 C11 -150.6(5)
Au1 P1 C9 C11 92.3(5)
C17 P1 C13 C15 65.9(6)
C9 P1 C13 C15 -175.1(5)
Au1 P1 C13 C15 -55.1(6)
C17 P1 C13 C14 -177.3(6)
C9 P1 C13 C14 -58.3(7)
Au1 P1 C13 C14 61.6(6)
C17 P1 C13 C16 -52.9(7)
C9 P1 C13 C16 66.1(7)
Au1 P1 C13 C16 -174.0(5)
C13 P1 C17 C22 -120.2(6)
C9 P1 C17 C22 117.6(6)
Au1 P1 C17 C22 -3.8(7)
C13 P1 C17 C18 65.6(6)
C9 P1 C17 C18 -56.6(6)
Au1 P1 C17 C18 -178.0(5)
C22 C17 C18 C19 0.9(11)
P1 C17 C18 C19 175.7(6)
C17 C18 C19 C20 -1.1(12)
C18 C19 C20 C21 0.8(11)
C19 C20 C21 C22 -0.5(11)
C20 C21 C22 C17 0.4(11)
C20 C21 C22 C23 171.1(7)
C18 C17 C22 C21 -0.6(10)
P1 C17 C22 C21 -174.8(5)
C18 C17 C22 C23 -170.3(6)
P1 C17 C22 C23 15.5(10)
C21 C22 C23 C24 66.0(9)
C17 C22 C23 C24 -124.0(8)
C21 C22 C23 C28 -105.5(8)
C17 C22 C23 C28 64.5(9)
C28 C23 C24 C25 -0.2(10)
C22 C23 C24 C25 -171.4(7)
C28 C23 C24 P2 178.8(6)
C22 C23 C24 P2 7.5(11)
C29 P2 C24 C23 115.1(7)
C33 P2 C24 C23 -122.8(7)
Au2 P2 C24 C23 -5.6(7)
C29 P2 C24 C25 -65.9(7)
C33 P2 C24 C25 56.2(7)
Au2 P2 C24 C25 173.4(5)
C23 C24 C25 C26 -1.3(12)
P2 C24 C25 C26 179.6(6)
C24 C25 C26 C27 1.3(12)
C25 C26 C27 C28 0.2(12)
C26 C27 C28 C23 -1.7(12)
C24 C23 C28 C27 1.7(11)
C22 C23 C28 C27 174.0(7)
C24 P2 C29 C32 50.1(7)
C33 P2 C29 C32 -68.2(7)
Au2 P2 C29 C32 173.4(5)
C24 P2 C29 C30 173.2(5)
C33 P2 C29 C30 54.9(6)
Au2 P2 C29 C30 -63.5(6)
C24 P2 C29 C31 -69.3(6)
C33 P2 C29 C31 172.5(5)
Au2 P2 C29 C31 54.0(5)
C24 P2 C33 C34 -83.3(7)
C29 P2 C33 C34 35.0(7)
Au2 P2 C33 C34 155.0(5)
C24 P2 C33 C36 38.5(7)
C29 P2 C33 C36 156.7(6)
Au2 P2 C33 C36 -83.2(6)
C24 P2 C33 C35 154.8(6)
C29 P2 C33 C35 -87.0(6)
Au2 P2 C33 C35 33.1(6)
